data_7157182
loop_
_publ_author_name
'Zeng, Qian'
'Dong, Kuiyong'
'Huang, Jingjing'
'Qiu, Lihua'
'Xu, Xinfang'

_publ_section_title
;
 Copper-catalyzed carbene/alkyne metathesis terminated with the Buchner
 reaction: synthesis of dihydrocyclohepta[b]indoles.
;
_journal_issue 9
_journal_name_full 'Organic &amp; biomolecular chemistry'
_journal_page_first 2326
_journal_page_last 2330
_journal_paper_doi 10.1039/c9ob00113a
_journal_volume 17
_journal_year 2019
_chemical_formula_sum 'C25 H21 N O3'
_chemical_formula_weight 383.43
_space_group_crystal_system monoclinic
_space_group_IT_number 14
_space_group_name_Hall '-P 2ybc'
_space_group_name_H-M_alt 'P 1 21/c 1'
_atom_sites_solution_hydrogens geom
_audit_creation_method SHELXL-2018/3
_audit_update_record
;
2018-07-02 deposited with the CCDC.
2019-01-31 downloaded from the CCDC.
;
_cell_angle_alpha 90
_cell_angle_beta 97.78
_cell_angle_gamma 90
_cell_formula_units_Z 4
_cell_length_a 11.065
_cell_length_b 11.521
_cell_length_c 15.832
_cell_measurement_reflns_used 9630
_cell_measurement_temperature 293(2)
_cell_measurement_theta_max 34.8822
_cell_measurement_theta_min 1.7677
_cell_volume 1999.683
_computing_structure_refinement 'SHELXL-2018/3 (Sheldrick, 2018)'
_computing_structure_solution 'SHELXT 2014/5 (Sheldrick, 2014)'
_diffrn_ambient_temperature 293(2)
_diffrn_measured_fraction_theta_full 0.991
_diffrn_measured_fraction_theta_max 0.880
_diffrn_measurement_device
;
Saturn724+ (2x2 bin mode)
;
_diffrn_radiation_type MoK\a
_diffrn_radiation_wavelength 0.71073
_diffrn_reflns_av_R_equivalents 0.0255
_diffrn_reflns_av_unetI/netI 0.0483
_diffrn_reflns_Laue_measured_fraction_full 0.991
_diffrn_reflns_Laue_measured_fraction_max 0.880
_diffrn_reflns_limit_h_max 16
_diffrn_reflns_limit_h_min -17
_diffrn_reflns_limit_k_max 17
_diffrn_reflns_limit_k_min -17
_diffrn_reflns_limit_l_max 24
_diffrn_reflns_limit_l_min -10
_diffrn_reflns_number 13551
_diffrn_reflns_point_group_measured_fraction_full 0.991
_diffrn_reflns_point_group_measured_fraction_max 0.880
_diffrn_reflns_theta_full 25.242
_diffrn_reflns_theta_max 34.881
_diffrn_reflns_theta_min 2.193
_exptl_absorpt_coefficient_mu 0.084
_exptl_crystal_colour YELLOW
_exptl_crystal_density_diffrn 1.274
_exptl_crystal_description BLOCK
_exptl_crystal_F_000 808
_exptl_crystal_size_max 0.4000
_exptl_crystal_size_mid 0.3500
_exptl_crystal_size_min 0.3000
_refine_diff_density_max 0.207
_refine_diff_density_min -0.196
_refine_diff_density_rms 0.044
_refine_ls_extinction_method none
_refine_ls_goodness_of_fit_ref 1.185
_refine_ls_hydrogen_treatment constr
_refine_ls_matrix_type full
_refine_ls_number_parameters 264
_refine_ls_number_reflns 7680
_refine_ls_number_restraints 0
_refine_ls_restrained_S_all 1.185
_refine_ls_R_factor_all 0.1476
_refine_ls_R_factor_gt 0.1073
_refine_ls_shift/su_max 0.000
_refine_ls_shift/su_mean 0.000
_refine_ls_structure_factor_coef Fsqd
_refine_ls_weighting_details 'w=1/[\s^2^(Fo^2^)+(0.0436P)^2^+0.7411P] where P=(Fo^2^+2Fc^2^)/3'
_refine_ls_weighting_scheme calc
_refine_ls_wR_factor_gt 0.1803
_refine_ls_wR_factor_ref 0.2016
_reflns_Friedel_coverage 0.000
_reflns_number_gt 5236
_reflns_number_total 7680
_reflns_threshold_expression 'I > 2\s(I)'
_cod_data_source_file c9ob00113a2.cif
_cod_data_source_block s180628a
_cod_original_cell_volume 1999.6
_cod_original_sg_symbol_H-M 'P 21/c'
_cod_database_code 7157182
_shelx_shelxl_version_number 2018/3
_shelx_space_group_comment
;
The symmetry employed for this shelxl refinement is uniquely defined
by the following loop, which should always be used as a source of
symmetry information in preference to the above space-group names.
They are only intended as comments.
;

loop_
_space_group_symop_operation_xyz
'x, y, z'
'-x, y+1/2, -z+1/2'
'-x, -y, -z'
'x, -y-1/2, z-1/2'

loop_
_atom_site_label
_atom_site_type_symbol
_atom_site_fract_x
_atom_site_fract_y
_atom_site_fract_z
_atom_site_U_iso_or_equiv
_atom_site_adp_type
_atom_site_occupancy
_atom_site_site_symmetry_order
_atom_site_calc_flag
_atom_site_refinement_flags_posn
_atom_site_refinement_flags_adp
O1 O 0.21425(13) -0.18045(12) 0.35550(10) 0.0529(4) Uani 1 1 d . .
O2 O 0.40684(15) -0.15965(14) 0.41771(10) 0.0592(4) Uani 1 1 d . .
O3 O -0.0692(2) 0.1097(2) 0.40058(16) 0.1074(8) Uani 1 1 d . .
N1 N 0.25383(17) 0.23314(15) 0.15615(13) 0.0559(5) Uani 1 1 d . .
C1 C 0.2613(2) 0.14688(19) 0.09608(15) 0.0534(5) Uani 1 1 d . .
C2 C 0.19812(19) 0.04873(18) 0.11712(13) 0.0474(5) Uani 1 1 d . .
C3 C 0.1943(2) -0.0494(2) 0.06731(16) 0.0643(6) Uani 1 1 d . .
H3 H 0.152024 -0.114794 0.081360 0.077 Uiso 1 1 calc R U
C4 C 0.2547(3) -0.0495(3) -0.00455(17) 0.0837(9) Uani 1 1 d . .
H4 H 0.252391 -0.115015 -0.039038 0.100 Uiso 1 1 calc R U
C5 C 0.3175(3) 0.0476(3) -0.02420(19) 0.0907(10) Uani 1 1 d . .
H5 H 0.357969 0.046285 -0.072009 0.109 Uiso 1 1 calc R U
C6 C 0.3224(3) 0.1469(3) 0.02495(18) 0.0771(8) Uani 1 1 d . .
H6 H 0.365341 0.211941 0.010866 0.093 Uiso 1 1 calc R U
C7 C 0.19155(18) 0.19486(17) 0.22107(14) 0.0468(5) Uani 1 1 d . .
C8 C 0.1727(2) 0.2525(2) 0.29189(16) 0.0592(6) Uani 1 1 d . .
H8 H 0.210488 0.324318 0.301444 0.071 Uiso 1 1 calc R U
C9 C 0.0999(3) 0.2129(2) 0.35340(17) 0.0686(7) Uani 1 1 d . .
H9 H 0.121701 0.238633 0.409053 0.082 Uiso 1 1 calc R U
C10 C 0.0025(2) 0.1418(2) 0.33943(18) 0.0692(7) Uani 1 1 d . .
C11 C -0.0502(2) 0.0981(2) 0.25687(19) 0.0645(7) Uani 1 1 d . .
H11 H -0.134328 0.088182 0.247905 0.077 Uiso 1 1 calc R U
C12 C 0.01070(19) 0.07074(19) 0.19246(16) 0.0538(5) Uani 1 1 d . .
H12 H -0.033319 0.051216 0.140135 0.065 Uiso 1 1 calc R U
C13 C 0.14897(17) 0.07020(16) 0.20123(13) 0.0416(4) Uani 1 1 d . .
C14 C 0.31677(16) -0.02132(15) 0.31167(11) 0.0381(4) Uani 1 1 d . .
C15 C 0.32342(18) -0.12385(17) 0.36793(13) 0.0440(4) Uani 1 1 d . .
C16 C 0.13189(19) -0.11712(18) 0.29418(15) 0.0503(5) Uani 1 1 d . .
H16A H 0.061356 -0.090991 0.319234 0.060 Uiso 1 1 calc R U
H16B H 0.104319 -0.165261 0.245072 0.060 Uiso 1 1 calc R U
C17 C 0.20386(17) -0.01567(16) 0.26894(12) 0.0390(4) Uani 1 1 d . .
C18 C 0.42514(16) 0.05356(16) 0.30857(12) 0.0397(4) Uani 1 1 d . .
C19 C 0.47961(18) 0.06172(19) 0.23488(13) 0.0470(5) Uani 1 1 d . .
H19 H 0.448371 0.019644 0.186700 0.056 Uiso 1 1 calc R U
C20 C 0.58022(19) 0.1322(2) 0.23292(15) 0.0561(6) Uani 1 1 d . .
H20 H 0.616037 0.137879 0.183219 0.067 Uiso 1 1 calc R U
C21 C 0.6276(2) 0.1940(2) 0.30382(17) 0.0635(6) Uani 1 1 d . .
H21 H 0.694452 0.242300 0.301857 0.076 Uiso 1 1 calc R U
C22 C 0.5758(2) 0.1843(2) 0.37806(16) 0.0673(7) Uani 1 1 d . .
H22 H 0.608322 0.225661 0.426298 0.081 Uiso 1 1 calc R U
C23 C 0.4758(2) 0.1133(2) 0.38085(14) 0.0542(5) Uani 1 1 d . .
H23 H 0.442298 0.105528 0.431359 0.065 Uiso 1 1 calc R U
C24 C 0.3077(3) 0.3478(2) 0.1548(2) 0.0932(10) Uani 1 1 d . .
H24A H 0.246659 0.405521 0.160255 0.140 Uiso 1 1 calc R U
H24B H 0.339586 0.358832 0.101891 0.140 Uiso 1 1 calc R U
H24C H 0.372595 0.355030 0.201321 0.140 Uiso 1 1 calc R U
C25 C -0.0358(5) 0.1497(4) 0.4860(3) 0.148(2) Uani 1 1 d . .
H25A H -0.029526 0.232835 0.486176 0.222 Uiso 1 1 calc R U
H25B H 0.041447 0.116777 0.508931 0.222 Uiso 1 1 calc R U
H25C H -0.096742 0.126409 0.520327 0.222 Uiso 1 1 calc R U

loop_
_atom_site_aniso_label
_atom_site_aniso_U_11
_atom_site_aniso_U_22
_atom_site_aniso_U_33
_atom_site_aniso_U_23
_atom_site_aniso_U_13
_atom_site_aniso_U_12
O1 0.0529(8) 0.0438(8) 0.0623(9) 0.0131(7) 0.0094(7) -0.0021(7)
O2 0.0631(9) 0.0634(10) 0.0492(9) 0.0124(7) 0.0005(7) 0.0077(8)
O3 0.0896(15) 0.143(2) 0.0986(17) 0.0407(15) 0.0464(13) 0.0437(15)
N1 0.0559(10) 0.0382(9) 0.0734(13) 0.0059(9) 0.0079(9) -0.0060(8)
C1 0.0522(12) 0.0505(12) 0.0564(13) 0.0120(10) 0.0035(10) 0.0065(10)
C2 0.0505(11) 0.0445(10) 0.0443(11) 0.0017(8) -0.0037(8) 0.0052(9)
C3 0.0772(16) 0.0586(14) 0.0528(13) -0.0064(11) -0.0073(12) 0.0063(12)
C4 0.114(2) 0.086(2) 0.0483(14) -0.0108(14) 0.0032(15) 0.0294(19)
C5 0.115(3) 0.105(3) 0.0557(17) 0.0138(17) 0.0233(16) 0.039(2)
C6 0.0805(18) 0.082(2) 0.0719(18) 0.0305(15) 0.0215(14) 0.0143(15)
C7 0.0431(10) 0.0360(9) 0.0586(12) 0.0008(8) -0.0033(9) 0.0007(8)
C8 0.0635(14) 0.0428(11) 0.0676(15) -0.0107(10) -0.0050(12) 0.0067(10)
C9 0.0761(17) 0.0665(16) 0.0617(15) -0.0071(12) 0.0040(13) 0.0263(14)
C10 0.0643(15) 0.0755(17) 0.0710(17) 0.0146(14) 0.0212(13) 0.0321(14)
C11 0.0422(11) 0.0604(14) 0.0908(19) 0.0163(13) 0.0090(12) 0.0097(11)
C12 0.0408(10) 0.0475(11) 0.0691(15) 0.0049(10) -0.0070(10) -0.0009(9)
C13 0.0401(9) 0.0339(9) 0.0486(11) -0.0004(8) -0.0016(8) -0.0015(7)
C14 0.0405(9) 0.0378(9) 0.0366(9) -0.0013(7) 0.0072(7) 0.0013(7)
C15 0.0487(10) 0.0438(10) 0.0400(10) 0.0022(8) 0.0082(8) 0.0052(9)
C16 0.0438(10) 0.0421(10) 0.0645(14) 0.0061(9) 0.0053(9) -0.0031(9)
C17 0.0407(9) 0.0341(8) 0.0423(10) -0.0021(7) 0.0061(7) -0.0014(7)
C18 0.0364(8) 0.0424(10) 0.0400(9) 0.0034(8) 0.0047(7) 0.0028(7)
C19 0.0439(10) 0.0544(12) 0.0427(11) 0.0017(9) 0.0060(8) 0.0022(9)
C20 0.0461(11) 0.0694(15) 0.0552(13) 0.0093(11) 0.0154(9) -0.0016(10)
C21 0.0496(12) 0.0710(16) 0.0690(16) 0.0089(12) 0.0053(11) -0.0184(11)
C22 0.0642(14) 0.0789(17) 0.0568(14) -0.0080(12) 0.0015(11) -0.0276(13)
C23 0.0548(12) 0.0638(13) 0.0445(11) -0.0063(10) 0.0091(9) -0.0135(11)
C24 0.090(2) 0.0500(15) 0.144(3) 0.0077(17) 0.032(2) -0.0216(15)
C25 0.209(5) 0.164(4) 0.086(3) 0.037(3) 0.072(3) 0.091(4)

loop_
_atom_type_symbol
_atom_type_description
_atom_type_scat_dispersion_real
_atom_type_scat_dispersion_imag
_atom_type_scat_source
C C 0.0033 0.0016 'International Tables Vol C Tables 4.2.6.8 and 6.1.1.4'
H H 0.0000 0.0000 'International Tables Vol C Tables 4.2.6.8 and 6.1.1.4'
N N 0.0061 0.0033 'International Tables Vol C Tables 4.2.6.8 and 6.1.1.4'
O O 0.0106 0.0060 'International Tables Vol C Tables 4.2.6.8 and 6.1.1.4'

loop_
_geom_angle_atom_site_label_1
_geom_angle_atom_site_label_2
_geom_angle_atom_site_label_3
_geom_angle
C15 O1 C16 108.85(15)
C10 O3 C25 118.5(3)
C7 N1 C1 111.28(17)
C7 N1 C24 123.2(2)
C1 N1 C24 125.5(2)
N1 C1 C6 129.5(2)
N1 C1 C2 109.8(2)
C6 C1 C2 120.6(2)
C3 C2 C1 120.5(2)
C3 C2 C13 130.3(2)
C1 C2 C13 109.08(18)
C2 C3 C4 119.2(3)
C2 C3 H3 120.4
C4 C3 H3 120.4
C5 C4 C3 119.8(3)
C5 C4 H4 120.1
C3 C4 H4 120.1
C4 C5 C6 121.9(3)
C4 C5 H5 119.0
C6 C5 H5 119.0
C5 C6 C1 118.0(3)
C5 C6 H6 121.0
C1 C6 H6 121.0
C8 C7 N1 127.7(2)
C8 C7 C13 123.8(2)
N1 C7 C13 108.47(18)
C7 C8 C9 125.4(2)
C7 C8 H8 117.3
C9 C8 H8 117.3
C10 C9 C8 126.7(3)
C10 C9 H9 116.6
C8 C9 H9 116.6
C9 C10 O3 124.7(3)
C9 C10 C11 125.1(3)
O3 C10 C11 109.9(3)
C12 C11 C10 126.1(2)
C12 C11 H11 116.9
C10 C11 H11 116.9
C11 C12 C13 122.6(2)
C11 C12 H12 118.7
C13 C12 H12 118.7
C12 C13 C17 111.59(16)
C12 C13 C2 113.27(17)
C17 C13 C2 110.72(15)
C12 C13 C7 107.07(16)
C17 C13 C7 112.49(15)
C2 C13 C7 101.25(16)
C17 C14 C15 108.10(17)
C17 C14 C18 131.15(17)
C15 C14 C18 120.74(16)
O2 C15 O1 121.13(19)
O2 C15 C14 129.90(19)
O1 C15 C14 108.97(16)
O1 C16 C17 105.35(15)
O1 C16 H16A 110.7
C17 C16 H16A 110.7
O1 C16 H16B 110.7
C17 C16 H16B 110.7
H16A C16 H16B 108.8
C14 C17 C16 108.69(17)
C14 C17 C13 130.00(17)
C16 C17 C13 121.23(16)
C23 C18 C19 119.17(18)
C23 C18 C14 119.96(17)
C19 C18 C14 120.83(17)
C20 C19 C18 120.1(2)
C20 C19 H19 119.9
C18 C19 H19 119.9
C21 C20 C19 120.4(2)
C21 C20 H20 119.8
C19 C20 H20 119.8
C20 C21 C22 119.9(2)
C20 C21 H21 120.0
C22 C21 H21 120.0
C21 C22 C23 120.1(2)
C21 C22 H22 120.0
C23 C22 H22 120.0
C22 C23 C18 120.2(2)
C22 C23 H23 119.9
C18 C23 H23 119.9
N1 C24 H24A 109.5
N1 C24 H24B 109.5
H24A C24 H24B 109.5
N1 C24 H24C 109.5
H24A C24 H24C 109.5
H24B C24 H24C 109.5
O3 C25 H25A 109.5
O3 C25 H25B 109.5
H25A C25 H25B 109.5
O3 C25 H25C 109.5
H25A C25 H25C 109.5
H25B C25 H25C 109.5

loop_
_geom_bond_atom_site_label_1
_geom_bond_atom_site_label_2
_geom_bond_distance
O1 C15 1.363(2)
O1 C16 1.437(2)
O2 C15 1.203(2)
O3 C10 1.383(3)
O3 C25 1.430(5)
N1 C7 1.385(3)
N1 C1 1.386(3)
N1 C24 1.451(3)
C1 C6 1.390(3)
C1 C2 1.393(3)
C2 C3 1.375(3)
C2 C13 1.525(3)
C3 C4 1.395(4)
C3 H3 0.9300
C4 C5 1.375(5)
C4 H4 0.9300
C5 C6 1.381(4)
C5 H5 0.9300
C6 H6 0.9300
C7 C8 1.343(3)
C7 C13 1.531(3)
C8 C9 1.421(4)
C8 H8 0.9300
C9 C10 1.348(4)
C9 H9 0.9300
C10 C11 1.447(4)
C11 C12 1.334(3)
C11 H11 0.9300
C12 C13 1.517(3)
C12 H12 0.9300
C13 C17 1.523(3)
C14 C17 1.339(2)
C14 C15 1.475(3)
C14 C18 1.483(3)
C16 C17 1.499(3)
C16 H16A 0.9700
C16 H16B 0.9700
C18 C23 1.387(3)
C18 C19 1.387(3)
C19 C20 1.382(3)
C19 H19 0.9300
C20 C21 1.371(3)
C20 H20 0.9300
C21 C22 1.380(3)
C21 H21 0.9300
C22 C23 1.382(3)
C22 H22 0.9300
C23 H23 0.9300
C24 H24A 0.9600
C24 H24B 0.9600
C24 H24C 0.9600
C25 H25A 0.9600
C25 H25B 0.9600
C25 H25C 0.9600

loop_
_geom_torsion_atom_site_label_1
_geom_torsion_atom_site_label_2
_geom_torsion_atom_site_label_3
_geom_torsion_atom_site_label_4
_geom_torsion
C7 N1 C1 C6 -175.2(2)
C24 N1 C1 C6 2.4(4)
C7 N1 C1 C2 3.0(2)
C24 N1 C1 C2 -179.5(2)
N1 C1 C2 C3 -179.0(2)
C6 C1 C2 C3 -0.6(3)
N1 C1 C2 C13 -2.8(2)
C6 C1 C2 C13 175.6(2)
C1 C2 C3 C4 0.1(3)
C13 C2 C3 C4 -175.2(2)
C2 C3 C4 C5 0.5(4)
C3 C4 C5 C6 -0.5(5)
C4 C5 C6 C1 0.0(5)
N1 C1 C6 C5 178.6(3)
C2 C1 C6 C5 0.6(4)
C1 N1 C7 C8 176.1(2)
C24 N1 C7 C8 -1.5(4)
C1 N1 C7 C13 -1.9(2)
C24 N1 C7 C13 -179.5(2)
N1 C7 C8 C9 174.7(2)
C13 C7 C8 C9 -7.5(3)
C7 C8 C9 C10 -28.7(4)
C8 C9 C10 O3 -176.9(2)
C8 C9 C10 C11 -3.9(4)
C25 O3 C10 C9 -3.0(4)
C25 O3 C10 C11 -176.9(3)
C9 C10 C11 C12 34.5(4)
O3 C10 C11 C12 -151.7(2)
C10 C11 C12 C13 6.8(4)
C11 C12 C13 C17 60.3(3)
C11 C12 C13 C2 -173.9(2)
C11 C12 C13 C7 -63.2(3)
C3 C2 C13 C12 -68.5(3)
C1 C2 C13 C12 115.81(19)
C3 C2 C13 C17 57.7(3)
C1 C2 C13 C17 -117.96(18)
C3 C2 C13 C7 177.2(2)
C1 C2 C13 C7 1.5(2)
C8 C7 C13 C12 63.2(3)
N1 C7 C13 C12 -118.66(19)
C8 C7 C13 C17 -59.7(3)
N1 C7 C13 C17 118.40(18)
C8 C7 C13 C2 -177.9(2)
N1 C7 C13 C2 0.2(2)
C16 O1 C15 O2 178.92(19)
C16 O1 C15 C14 -1.8(2)
C17 C14 C15 O2 -178.8(2)
C18 C14 C15 O2 2.2(3)
C17 C14 C15 O1 2.1(2)
C18 C14 C15 O1 -176.91(16)
C15 O1 C16 C17 1.0(2)
C15 C14 C17 C16 -1.4(2)
C18 C14 C17 C16 177.44(19)
C15 C14 C17 C13 -178.05(18)
C18 C14 C17 C13 0.8(3)
O1 C16 C17 C14 0.3(2)
O1 C16 C17 C13 177.32(16)
C12 C13 C17 C14 -160.1(2)
C2 C13 C17 C14 72.7(2)
C7 C13 C17 C14 -39.8(3)
C12 C13 C17 C16 23.6(3)
C2 C13 C17 C16 -103.6(2)
C7 C13 C17 C16 143.92(19)
C17 C14 C18 C23 118.3(2)
C15 C14 C18 C23 -63.0(3)
C17 C14 C18 C19 -64.0(3)
C15 C14 C18 C19 114.7(2)
C23 C18 C19 C20 -2.5(3)
C14 C18 C19 C20 179.73(19)
C18 C19 C20 C21 0.5(3)
C19 C20 C21 C22 1.1(4)
C20 C21 C22 C23 -0.5(4)
C21 C22 C23 C18 -1.5(4)
C19 C18 C23 C22 3.0(3)
C14 C18 C23 C22 -179.2(2)
